data_1531651
loop_
_publ_author_name
'Khitrova, V.I.'
'Klechkovskaya, V.V.'
'Pinsker, Z.G.'

_publ_section_title
;
 Electron-diffraction study of the atomic structure of orthorhombic
 tantalum oxide in thin films
;
_journal_name_full Kristallografiya
_journal_page_first 506
_journal_page_last 513
_journal_volume 17
_journal_year 1972
_chemical_formula_sum 'O11.32 Ta7.3'
_chemical_name_systematic 'Ta7.3 O11.32'
_space_group_IT_number 47
_symmetry_space_group_name_Hall '-P 2 2'
_symmetry_space_group_name_H-M 'P m m m'
_cell_angle_alpha 90
_cell_angle_beta 90
_cell_angle_gamma 90
_cell_formula_units_Z 1
_cell_length_a 5.47
_cell_length_b 7.65
_cell_length_c 26.1
_cell_volume 1092.168
_citation_journal_id_ASTM KRISAJ
_cod_data_source_file Khitrova_KRISAJ_1972_1798.cif
_cod_data_source_block O11.32Ta7.3
_cod_original_cell_volume 1092.167
_cod_database_code 1531651

loop_
_symmetry_equiv_pos_as_xyz
x,y,z
-x,-y,z
x,-y,-z
-x,y,-z
-x,-y,-z
x,y,-z
-x,y,z
x,-y,z

loop_
_atom_site_label
_atom_site_type_symbol
_atom_site_fract_x
_atom_site_fract_y
_atom_site_fract_z
_atom_site_occupancy
_atom_site_U_iso_or_equiv
O5 O-2 0.34 0.5 0 0.33 0.0
O12 O-2 0.5 0 0.25 0.2 0.0
Ta5 Ta+3 0.5 0.5 0.5 0.12 0.0
Ta2 Ta+3 0 0.5 0 1 0.0
Ta1 Ta+3 0 0 0 1 0.0
Ta7 Ta+3 0.5 0.5 0.109 0.12 0.0
Ta12 Ta+3 0 0.5 0.392 0.12 0.0
Ta14 Ta+3 0 0.25 0.281 0.05 0.0
Ta16 Ta+3 0.5 0 0.325 0.05 0.0
Ta15 Ta+3 0.5 0.5 0.325 0.05 0.0
O11 O-2 0.41 0.25 0.1 0.2 0.0
Ta17 Ta+3 0.5 0.25 0.325 0.05 0.0
Ta9 Ta+3 0 0.25 0.391 0.12 0.0
O15 O-2 0.5 0.25 0.25 0.2 0.0
O17 O-2 0 0.25 0.2 0.12 0.0
O4 O-2 0.34 0.25 0 0.33 0.0
O6 O-2 0 0.5 0.5 0.33 0.0
O7 O-2 0 0 0.1 0.2 0.0
Ta11 Ta+3 0 0.25 0.108 0.12 0.0
O9 O-2 0.5 0.5 0.25 0.2 0.0
O3 O-2 0.34 0 0 0.33 0.0
O10 O-2 0.41 0.5 0.4 0.2 0.0
O18 O-2 0 0.5 0.3 0.12 0.0
Ta18 Ta+3 0 0.25 0.175 0.05 0.0
O8 O-2 0 0.25 0.4 0.2 0.0
Ta13 Ta+3 0 0 0.219 0.05 0.0
Ta4 Ta+3 0.5 0 0.5 0.12 0.0
Ta6 Ta+3 0.5 0.25 0 0.12 0.0
O14 O-2 0.41 0 0.4 0.2 0.0
Ta3 Ta+3 0 0.25 0.5 1 0.0
O2 O-2 0 0.25 0 0.33 0.0
O1 O-2 0 0 0.5 0.33 0.0
O13 O-2 0 0.5 0.1 0.2 0.0
Ta10 Ta+3 0.5 0 0.109 0.12 0.0
Ta8 Ta+3 0 0 0.392 0.12 0.0
O16 O-2 0 0 0.3 0.12 0.0
